data_7051600
loop_
_publ_author_name
'Stracke, M. P.'
'Migliorini, M. V.'
'Lissner, E.'
'Schrekker, H. S.'
'Back, D.'
'Lang, E. S.'
'Dupont, J.'
'Gon\,calves, R. S.'

_publ_section_title
;
 Electrochemical methodology for determination of imidazolium ionic
 liquids (solids at room temperature) properties: influence of the
 temperature
;
_journal_issue 1
_journal_name_full 'New Journal of Chemistry'
_journal_page_first 82
_journal_paper_doi 10.1039/b812258j
_journal_volume 33
_journal_year 2009
_chemical_formula_moiety 'C20 H19 F6 N3 O4 S2'
_chemical_formula_sum 'C20 H19 F6 N3 O4 S2'
_chemical_formula_weight 543.5
_chemical_name_common (Ph2CHCH2Ph)((CF3SO2)2N)
_chemical_name_systematic
;
(Ph2CHCH2Ph)[(CF3SO2)2N]
;
_space_group_IT_number 14
_symmetry_cell_setting monoclinic
_symmetry_space_group_name_Hall '-P 2yn'
_symmetry_space_group_name_H-M 'P 1 21/n 1'
_atom_sites_solution_hydrogens geom
_atom_sites_solution_primary direct
_atom_sites_solution_secondary difmap
_audit_conform_dict_location ftp://ftp.iucr.org/pub/cif_core.dic
_audit_conform_dict_name cif_core.dic
_audit_conform_dict_version 2.3
_audit_creation_date 2006-05-11T21:22:27-00:00
_audit_creation_method 'WinGX routine CIF_UPDATE'
_cell_angle_alpha 90
_cell_angle_beta 93.289(6)
_cell_angle_gamma 90
_cell_formula_units_Z 4
_cell_length_a 10.0301(9)
_cell_length_b 18.8620(19)
_cell_length_c 12.9786(12)
_cell_measurement_reflns_used 173
_cell_measurement_temperature 293(2)
_cell_measurement_theta_max 30
_cell_measurement_theta_min 4
_cell_volume 2451.3(4)
_computing_cell_refinement 'Bruker SAINT'
_computing_data_collection 'Bruker APEX2/BIS/COSMO'
_computing_data_reduction 'Bruker SAINT/SADABS'
_computing_molecular_graphics 'Crysal Impact Diamond 3'
_computing_publication_material WinGX
_computing_structure_refinement 'SHELXL-97 (Sheldrick, 1997)'
_computing_structure_solution 'Bruker SHELXTL'
_diffrn_ambient_temperature 293(2)
_diffrn_measured_fraction_theta_full 0.994
_diffrn_measured_fraction_theta_max 0.994
_diffrn_measurement_device_type 'CCD area detector'
_diffrn_measurement_method 'phi scan'
_diffrn_radiation_monochromator graphite
_diffrn_radiation_type MoK\a
_diffrn_radiation_wavelength 0.71073
_diffrn_reflns_av_R_equivalents 0.0578
_diffrn_reflns_av_unetI/netI 0.0708
_diffrn_reflns_limit_h_max 13
_diffrn_reflns_limit_h_min -13
_diffrn_reflns_limit_k_max 25
_diffrn_reflns_limit_k_min -26
_diffrn_reflns_limit_l_max 17
_diffrn_reflns_limit_l_min -18
_diffrn_reflns_number 29841
_diffrn_reflns_theta_full 29.58
_diffrn_reflns_theta_max 29.58
_diffrn_reflns_theta_min 2.64
_exptl_absorpt_coefficient_mu 0.294
_exptl_absorpt_correction_T_max 1
_exptl_absorpt_correction_T_min 0.9327
_exptl_absorpt_correction_type multi-scan
_exptl_absorpt_process_details SADABS
_exptl_crystal_colour colourless
_exptl_crystal_density_diffrn 1.473
_exptl_crystal_density_method 'not measured'
_exptl_crystal_description block
_exptl_crystal_F_000 1112
_exptl_crystal_size_max 0.24
_exptl_crystal_size_mid 0.21
_exptl_crystal_size_min 0.15
_refine_diff_density_max 0.548
_refine_diff_density_min -0.366
_refine_diff_density_rms 0.073
_refine_ls_extinction_coef 0.015(3)
_refine_ls_extinction_expression Fc^*^=kFc[1+0.001xFc^2^\l^3^/sin(2\q)]^-1/4^
_refine_ls_extinction_method SHELXL
_refine_ls_goodness_of_fit_ref 0.883
_refine_ls_hydrogen_treatment mixed
_refine_ls_matrix_type full
_refine_ls_number_parameters 381
_refine_ls_number_reflns 6838
_refine_ls_number_restraints 0
_refine_ls_restrained_S_all 0.883
_refine_ls_R_factor_all 0.1779
_refine_ls_R_factor_gt 0.078
_refine_ls_shift/su_max 0.006
_refine_ls_shift/su_mean 0
_refine_ls_structure_factor_coef Fsqd
_refine_ls_weighting_details 'calc w=1/[\s^2^(Fo^2^)+(0.1739P)^2^+0.0000P] where P=(Fo^2^+2Fc^2^)/3'
_refine_ls_weighting_scheme calc
_refine_ls_wR_factor_gt 0.2326
_refine_ls_wR_factor_ref 0.2819
_reflns_number_gt 2503
_reflns_number_total 6838
_reflns_threshold_expression >2sigma(I)
_cod_data_source_file b812258j.txt
_cod_data_source_block marcelo
_cod_original_sg_symbol_H-M P21/n
_cod_database_code 7051600

loop_
_symmetry_equiv_pos_as_xyz
'x, y, z'
'-x+1/2, y+1/2, -z+1/2'
'-x, -y, -z'
'x-1/2, -y-1/2, z-1/2'

loop_
_atom_site_label
_atom_site_type_symbol
_atom_site_fract_x
_atom_site_fract_y
_atom_site_fract_z
_atom_site_U_iso_or_equiv
_atom_site_adp_type
_atom_site_occupancy
_atom_site_symmetry_multiplicity
_atom_site_calc_flag
_atom_site_refinement_flags
_atom_site_disorder_assembly
_atom_site_disorder_group
C2 C 0.5787(3) 0.15009(19) 0.2855(3) 0.0684(9) Uani 1 1 d . . .
H2 H 0.6207 0.1077 0.3045 0.082 Uiso 1 1 calc R . .
C3 C 0.4280(4) 0.2271(2) 0.2349(3) 0.0773(10) Uani 1 1 d . . .
H3 H 0.3467 0.2472 0.2127 0.093 Uiso 1 1 calc R . .
C4 C 0.5429(4) 0.2612(2) 0.2521(3) 0.0790(10) Uani 1 1 d . . .
H4 H 0.5571 0.3095 0.244 0.095 Uiso 1 1 calc R . .
C1 C 0.7773(3) 0.22633(18) 0.3138(2) 0.0601(8) Uani 1 1 d . . .
H1A H 0.819 0.2496 0.2572 0.072 Uiso 1 1 calc R . .
H1B H 0.8238 0.182 0.328 0.072 Uiso 1 1 calc R . .
C5 C 0.7893(3) 0.27363(16) 0.4096(2) 0.0530(7) Uani 1 1 d . . .
H5 H 0.7433 0.3181 0.3912 0.064 Uiso 1 1 calc R . .
C6 C 0.7212(3) 0.24319(16) 0.5009(2) 0.0531(7) Uani 1 1 d . . .
C7 C 0.7468(3) 0.17602(17) 0.5386(2) 0.0634(8) Uani 1 1 d . . .
H7 H 0.8065 0.147 0.5061 0.076 Uiso 1 1 calc R . .
C8 C 0.6850(4) 0.1508(2) 0.6243(3) 0.0758(10) Uani 1 1 d . . .
H8 H 0.7031 0.1054 0.6489 0.091 Uiso 1 1 calc R . .
C9 C 0.5970(4) 0.1937(2) 0.6724(3) 0.0809(11) Uani 1 1 d . . .
H9 H 0.555 0.1772 0.7298 0.097 Uiso 1 1 calc R . .
C10 C 0.5710(4) 0.2606(2) 0.6359(3) 0.0861(12) Uani 1 1 d . . .
H10 H 0.5121 0.2897 0.669 0.103 Uiso 1 1 calc R . .
C11 C 0.6313(3) 0.28480(19) 0.5511(2) 0.0684(9) Uani 1 1 d . . .
H11 H 0.6117 0.3301 0.5265 0.082 Uiso 1 1 calc R . .
C12 C 0.9351(3) 0.29266(18) 0.4382(2) 0.0608(8) Uani 1 1 d . . .
C13 C 0.9676(4) 0.3616(2) 0.4563(3) 0.0950(12) Uani 1 1 d . . .
H13 H 0.9014 0.3961 0.4508 0.114 Uiso 1 1 calc R . .
C14 C 1.0991(6) 0.3811(3) 0.4832(5) 0.1273(19) Uani 1 1 d . . .
H14 H 1.121 0.4285 0.4942 0.153 Uiso 1 1 calc R . .
C15 C 1.1941(5) 0.3308(4) 0.4931(4) 0.1256(19) Uani 1 1 d . . .
H15 H 1.2816 0.3437 0.5119 0.151 Uiso 1 1 calc R . .
C16 C 1.1644(4) 0.2623(3) 0.4763(4) 0.1065(14) Uani 1 1 d . . .
H16 H 1.2309 0.228 0.4837 0.128 Uiso 1 1 calc R . .
C17 C 1.0342(4) 0.2426(2) 0.4479(3) 0.0852(11) Uani 1 1 d . . .
H17 H 1.014 0.1951 0.4354 0.102 Uiso 1 1 calc R . .
C18 C 0.2960(10) 0.0523(3) 0.5411(5) 0.148(2) Uani 1 1 d . . .
C20 C 0.3532(4) 0.0994(2) 0.2435(4) 0.1088(15) Uani 1 1 d . . .
H20A H 0.2678 0.1189 0.2216 0.163 Uiso 1 1 calc R . .
H20B H 0.3464 0.0753 0.3081 0.163 Uiso 1 1 calc R . .
H20C H 0.3812 0.0666 0.1926 0.163 Uiso 1 1 calc R . .
N1 N 0.6366(2) 0.21179(14) 0.28377(16) 0.0552(6) Uani 1 1 d . . .
N2 N 0.4516(3) 0.15698(16) 0.2562(2) 0.0707(8) Uani 1 1 d . . .
N3 N 0.2025(4) -0.01495(18) 0.7002(3) 0.0998(11) Uani 1 1 d . . .
O11 O 0.2622(3) 0.11675(17) 0.7089(3) 0.1178(11) Uani 1 1 d . . .
O12 O 0.4256(3) 0.02504(19) 0.7089(3) 0.1294(12) Uani 1 1 d . . .
F1 F 0.3847(4) 0.1007(2) 0.5128(2) 0.1627(14) Uani 1 1 d . . .
F2 F 0.1826(6) 0.0695(3) 0.5015(3) 0.218(3) Uani 1 1 d . . .
F3 F 0.3290(8) -0.0060(3) 0.5036(3) 0.263(3) Uani 1 1 d . . .
S1 S 0.29672(11) 0.04978(6) 0.68111(7) 0.0832(4) Uani 1 1 d . A .
S2A S 0.04711(13) -0.00927(7) 0.70932(10) 0.0743(6) Uani 0.741(4) 1 d P A 1
O21A O -0.0126(4) 0.0537(2) 0.6667(4) 0.1147(15) Uani 0.741(4) 1 d P A 1
O22A O -0.0099(5) -0.0761(2) 0.6866(4) 0.1079(14) Uani 0.741(4) 1 d P A 1
C19A C 0.0293(12) 0.0013(5) 0.8480(7) 0.099(2) Uani 0.741(4) 1 d P A 1
F4A F -0.1014(9) 0.0021(8) 0.8642(9) 0.173(5) Uani 0.741(4) 1 d P A 1
F5A F 0.0875(8) 0.0575(3) 0.8831(4) 0.163(3) Uani 0.741(4) 1 d P A 1
F6A F 0.0795(9) -0.0547(4) 0.8970(5) 0.160(2) Uani 0.741(4) 1 d P A 1
S2B S 0.1245(9) -0.0043(4) 0.8254(6) 0.127(3) Uani 0.259(4) 1 d P A 2
F6B F -0.1050(16) -0.0043(13) 0.7172(16) 0.206(12) Uani 0.259(4) 1 d P A 2
F5B F -0.091(6) -0.030(2) 0.895(2) 0.28(3) Uani 0.259(4) 1 d P A 2
C19B C -0.050(6) 0.0164(19) 0.804(7) 0.24(4) Uani 0.259(4) 1 d P A 2
F4B F -0.068(2) 0.0710(17) 0.872(2) 0.239(11) Uani 0.259(4) 1 d P A 2
O21B O 0.139(3) -0.0726(12) 0.798(4) 0.31(2) Uani 0.259(4) 1 d P A 2
O22B O 0.1703(19) 0.0073(16) 0.9133(12) 0.154(8) Uani 0.259(4) 1 d P A 2

loop_
_atom_site_aniso_label
_atom_site_aniso_U_11
_atom_site_aniso_U_22
_atom_site_aniso_U_33
_atom_site_aniso_U_23
_atom_site_aniso_U_13
_atom_site_aniso_U_12
C2 0.066(2) 0.056(2) 0.083(2) 0.0037(16) -0.0059(17) 0.0030(17)
C3 0.064(2) 0.072(3) 0.093(2) 0.0090(19) -0.0197(18) 0.0028(19)
C4 0.079(3) 0.063(2) 0.092(2) 0.0149(18) -0.0177(19) 0.0073(19)
C1 0.0518(19) 0.069(2) 0.0603(16) -0.0004(14) 0.0071(13) 0.0010(15)
C5 0.0502(17) 0.0557(18) 0.0532(14) 0.0008(12) 0.0044(12) 0.0032(14)
C6 0.0470(17) 0.0570(19) 0.0552(14) -0.0023(13) 0.0028(12) -0.0050(13)
C7 0.067(2) 0.054(2) 0.0698(18) 0.0016(15) 0.0112(15) 0.0025(15)
C8 0.088(3) 0.065(2) 0.076(2) 0.0037(16) 0.0099(19) -0.0161(19)
C9 0.075(2) 0.099(3) 0.071(2) 0.002(2) 0.0231(18) -0.019(2)
C10 0.065(2) 0.105(3) 0.092(2) 0.004(2) 0.0308(19) 0.011(2)
C11 0.0542(19) 0.074(2) 0.079(2) 0.0058(16) 0.0146(16) 0.0103(16)
C12 0.058(2) 0.066(2) 0.0588(16) 0.0061(14) 0.0047(14) -0.0103(16)
C13 0.081(3) 0.077(3) 0.125(3) -0.008(2) -0.005(2) -0.014(2)
C14 0.096(4) 0.095(4) 0.186(5) -0.019(3) -0.036(4) -0.039(3)
C15 0.074(3) 0.154(6) 0.145(4) -0.007(4) -0.024(3) -0.029(4)
C16 0.061(3) 0.111(4) 0.145(4) 0.014(3) -0.012(2) 0.002(3)
C17 0.057(2) 0.083(3) 0.115(3) 0.004(2) 0.0028(19) -0.002(2)
C18 0.232(8) 0.090(4) 0.124(5) -0.025(3) 0.027(5) -0.037(5)
C20 0.092(3) 0.092(3) 0.138(4) 0.023(3) -0.031(3) -0.031(2)
N1 0.0529(15) 0.0604(17) 0.0519(12) 0.0037(11) 0.0002(10) 0.0028(12)
N2 0.0602(18) 0.074(2) 0.0759(16) 0.0103(14) -0.0125(13) -0.0094(14)
N3 0.104(3) 0.067(2) 0.128(3) -0.0014(19) 0.001(2) 0.0082(19)
O11 0.120(2) 0.085(2) 0.146(3) -0.0411(19) -0.0063(19) 0.0231(18)
O12 0.094(2) 0.107(3) 0.185(3) 0.020(2) 0.001(2) 0.0288(19)
F1 0.221(4) 0.150(3) 0.121(2) 0.006(2) 0.036(2) -0.047(3)
F2 0.262(6) 0.255(6) 0.126(3) 0.016(3) -0.088(3) -0.060(5)
F3 0.499(10) 0.144(4) 0.155(3) -0.075(3) 0.107(5) -0.056(5)
S1 0.0938(8) 0.0697(7) 0.0857(6) -0.0098(5) 0.0016(5) -0.0101(5)
S2A 0.0652(9) 0.0591(8) 0.0965(10) -0.0085(6) -0.0124(6) 0.0018(6)
O21A 0.080(3) 0.106(3) 0.155(4) 0.026(3) -0.022(2) 0.018(2)
O22A 0.096(3) 0.086(3) 0.140(3) -0.022(2) -0.011(2) -0.020(3)
C19A 0.102(7) 0.085(6) 0.113(5) 0.000(4) 0.025(5) -0.011(5)
F4A 0.128(5) 0.207(13) 0.191(9) -0.052(8) 0.076(5) -0.046(5)
F5A 0.261(8) 0.113(4) 0.120(3) -0.052(3) 0.059(4) -0.082(5)
F6A 0.192(6) 0.133(5) 0.151(4) 0.046(4) -0.025(4) -0.016(5)
S2B 0.104(5) 0.133(6) 0.147(6) 0.043(4) 0.017(4) 0.010(4)
F6B 0.106(11) 0.29(3) 0.218(18) 0.058(15) -0.051(11) -0.102(15)
F5B 0.48(8) 0.25(3) 0.115(13) -0.013(17) 0.01(2) -0.17(4)
C19B 0.17(5) 0.060(18) 0.49(12) 0.08(4) -0.04(7) 0.02(2)
F4B 0.160(18) 0.25(3) 0.31(3) -0.05(2) 0.121(17) -0.038(18)
O21B 0.36(4) 0.109(16) 0.49(6) 0.07(2) 0.21(4) 0.13(2)
O22B 0.154(15) 0.22(2) 0.085(9) 0.014(11) -0.040(9) 0.023(17)

loop_
_atom_type_symbol
_atom_type_description
_atom_type_scat_dispersion_real
_atom_type_scat_dispersion_imag
_atom_type_scat_source
C C 0.0033 0.0016 'International Tables Vol C Tables 4.2.6.8 and 6.1.1.4'
H H 0 0 'International Tables Vol C Tables 4.2.6.8 and 6.1.1.4'
N N 0.0061 0.0033 'International Tables Vol C Tables 4.2.6.8 and 6.1.1.4'
O O 0.0106 0.006 'International Tables Vol C Tables 4.2.6.8 and 6.1.1.4'
F F 0.0171 0.0103 'International Tables Vol C Tables 4.2.6.8 and 6.1.1.4'
S S 0.1246 0.1234 'International Tables Vol C Tables 4.2.6.8 and 6.1.1.4'

loop_
_geom_angle_atom_site_label_1
_geom_angle_atom_site_label_2
_geom_angle_atom_site_label_3
_geom_angle
_geom_angle_site_symmetry_1
_geom_angle_site_symmetry_3
_geom_angle_publ_flag
N1 C2 N2 109.4(3) . . ?
C4 C3 N2 107.2(3) . . ?
C3 C4 N1 107.2(3) . . ?
N1 C1 C5 110.7(2) . . ?
C6 C5 C1 113.4(3) . . ?
C6 C5 C12 111.5(2) . . ?
C1 C5 C12 111.3(2) . . ?
C7 C6 C11 117.8(3) . . ?
C7 C6 C5 123.0(3) . . ?
C11 C6 C5 119.2(3) . . ?
C6 C7 C8 121.2(3) . . ?
C9 C8 C7 119.4(3) . . ?
C10 C9 C8 120.0(3) . . ?
C11 C10 C9 120.3(3) . . ?
C10 C11 C6 121.3(3) . . ?
C13 C12 C17 118.5(3) . . ?
C13 C12 C5 118.9(3) . . ?
C17 C12 C5 122.5(3) . . ?
C12 C13 C14 120.7(4) . . ?
C15 C14 C13 119.4(5) . . ?
C16 C15 C14 121.0(5) . . ?
C15 C16 C17 119.9(5) . . ?
C12 C17 C16 120.4(4) . . ?
F3 C18 F2 108.6(7) . . ?
F3 C18 F1 107.2(7) . . ?
F2 C18 F1 108.0(7) . . ?
F3 C18 S1 112.3(6) . . ?
F2 C18 S1 111.4(6) . . ?
F1 C18 S1 109.1(5) . . ?
C2 N1 C4 108.3(3) . . ?
C2 N1 C1 125.8(3) . . ?
C4 N1 C1 125.8(3) . . ?
C2 N2 C3 107.9(3) . . ?
C2 N2 C20 126.3(3) . . ?
C3 N2 C20 125.7(3) . . ?
S1 N3 S2A 124.5(2) . . ?
S1 N3 O21B 144.6(16) . . ?
S2A N3 O21B 66.3(11) . . ?
S1 N3 S2B 110.0(3) . . ?
S2A N3 S2B 57.1(3) . . ?
O21B N3 S2B 43.1(10) . . ?
O11 S1 O12 119.0(2) . . ?
O11 S1 N3 120.9(2) . . ?
O12 S1 N3 104.8(2) . . ?
O11 S1 C18 104.7(3) . . ?
O12 S1 C18 102.5(4) . . ?
N3 S1 C18 102.1(3) . . ?
O22A S2A O21A 120.5(3) . . ?
O22A S2A N3 108.4(3) . . ?
O21A S2A N3 115.0(2) . . ?
O22A S2A C19A 104.0(3) . . ?
O21A S2A C19A 103.2(4) . . ?
N3 S2A C19A 103.6(4) . . ?
F5A C19A F6A 109.8(9) . . ?
F5A C19A F4A 111.5(10) . . ?
F6A C19A F4A 106.4(10) . . ?
F5A C19A S2A 111.8(6) . . ?
F6A C19A S2A 109.3(7) . . ?
F4A C19A S2A 107.9(8) . . ?
O22B S2B O21B 112(2) . . ?
O22B S2B C19B 114(3) . . ?
O21B S2B C19B 106(3) . . ?
O22B S2B N3 133.0(11) . . ?
O21B S2B N3 66.9(15) . . ?
C19B S2B N3 110(3) . . ?
F6B C19B F4B 136(4) . . ?
F6B C19B F5B 112(4) . . ?
F4B C19B F5B 83(5) . . ?
F6B C19B S2B 116(5) . . ?
F4B C19B S2B 103(5) . . ?
F5B C19B S2B 93(4) . . ?
S2B O21B N3 70.0(12) . . ?

loop_
_geom_bond_atom_site_label_1
_geom_bond_atom_site_label_2
_geom_bond_distance
_geom_bond_site_symmetry_2
_geom_bond_publ_flag
C2 N1 1.301(4) . ?
C2 N2 1.316(4) . ?
C3 C4 1.326(5) . ?
C3 N2 1.370(4) . ?
C4 N1 1.370(4) . ?
C1 N1 1.469(4) . ?
C1 C5 1.529(4) . ?
C5 C6 1.514(4) . ?
C5 C12 1.530(4) . ?
C6 C7 1.377(4) . ?
C6 C11 1.387(4) . ?
C7 C8 1.387(4) . ?
C8 C9 1.373(5) . ?
C9 C10 1.368(5) . ?
C10 C11 1.364(5) . ?
C12 C13 1.357(5) . ?
C12 C17 1.372(5) . ?
C13 C14 1.395(6) . ?
C14 C15 1.346(7) . ?
C15 C16 1.341(7) . ?
C16 C17 1.387(6) . ?
C18 F3 1.254(7) . ?
C18 F2 1.264(9) . ?
C18 F1 1.342(7) . ?
C18 S1 1.817(7) . ?
C20 N2 1.470(5) . ?
N3 S1 1.572(4) . ?
N3 S2A 1.573(4) . ?
N3 O21B 1.81(3) . ?
N3 S2B 1.854(9) . ?
O11 S1 1.364(3) . ?
O12 S1 1.402(3) . ?
S2A O22A 1.408(4) . ?
S2A O21A 1.427(4) . ?
S2A C19A 1.830(8) . ?
C19A F5A 1.281(8) . ?
C19A F6A 1.319(13) . ?
C19A F4A 1.339(15) . ?
S2B O22B 1.225(17) . ?
S2B O21B 1.35(3) . ?
S2B C19B 1.80(6) . ?
F6B C19B 1.29(8) . ?
F5B C19B 1.54(8) . ?
C19B F4B 1.38(8) . ?
